data_4305264
loop_
_publ_author_name
'David S. Kuiper'
'Richard E. Douthwaite'
'Ana-Rita Mayol'
'Peter T. Wolczanski'
'Emil B. Lobkovsky'
'Thomas R. Cundari'
'Oanh P. Lam'
'Karsten Meyer'

_publ_section_title
;
Molybdenum and Tungsten Structural Differences are Dependent on ndz2/(n+1)s
Mixing: Comparisons of (silox)3MX/R (M = Mo, W; silox =tBu3SiO)
;
_journal_name_full 'Inorganic Chemistry'
_journal_page_first 7139
_journal_page_last 7153
_journal_paper_doi 10.1021/ic800139c
_journal_volume 47
_journal_year 2008
_chemical_formula_moiety 'C36 H81 Cl2 O3 Si3 W'
_chemical_formula_sum 'C36 H81 Cl2 O3 Si3 W'
_chemical_formula_weight 901.03
_chemical_name_common 1-W
_chemical_name_systematic
; 
 ? 
;
_space_group_IT_number 19
_symmetry_cell_setting orthorhombic
_symmetry_space_group_name_Hall 'P 2ac 2ab'
_symmetry_space_group_name_H-M 'P 21 21 21'
_atom_sites_solution_hydrogens geom
_atom_sites_solution_primary direct
_atom_sites_solution_secondary difmap
_audit_creation_method SHELXL-97
_cell_angle_alpha 90.00
_cell_angle_beta 90.00
_cell_angle_gamma 90.00
_cell_formula_units_Z 8
_cell_length_a 8.772(3)
_cell_length_b 25.076(6)
_cell_length_c 43.581(11)
_cell_measurement_temperature 293(2)
_cell_volume 9586(5)
_computing_cell_refinement XSCANS
_computing_data_collection XSCANS
_computing_data_reduction XSCANS
_computing_molecular_graphics XP
_computing_publication_material XCIF
_computing_structure_refinement 'SHELXL-93 (Sheldrick, 1993)'
_computing_structure_solution 'SHELXS-86 (Sheldrick, 1990)'
_diffrn_ambient_temperature 293(2)
_diffrn_measured_fraction_theta_full 0.999
_diffrn_measured_fraction_theta_max 0.999
_diffrn_measurement_device 'Siemens P4 diffractometer'
_diffrn_measurement_method \w/2\q
_diffrn_radiation_monochromator graphite
_diffrn_radiation_source 'fine-focus sealed tube'
_diffrn_radiation_type MoK\a
_diffrn_radiation_wavelength 0.71073
_diffrn_reflns_av_R_equivalents 0.0208
_diffrn_reflns_av_sigmaI/netI 0.1203
_diffrn_reflns_limit_h_max 8
_diffrn_reflns_limit_h_min 0
_diffrn_reflns_limit_k_max 24
_diffrn_reflns_limit_k_min 0
_diffrn_reflns_limit_l_max 41
_diffrn_reflns_limit_l_min -1
_diffrn_reflns_number 5247
_diffrn_reflns_theta_full 19.99
_diffrn_reflns_theta_max 19.99
_diffrn_reflns_theta_min 1.62
_exptl_absorpt_coefficient_mu 2.624
_exptl_absorpt_correction_type multi-scan
_exptl_absorpt_process_details SADABS
_exptl_crystal_density_diffrn 1.249
_exptl_crystal_density_method 'not measured'
_exptl_crystal_F_000 3768
_refine_diff_density_max 1.101
_refine_diff_density_min -0.735
_refine_diff_density_rms 0.161
_refine_ls_abs_structure_details 'Flack H D (1983), Acta Cryst. A39, 876-881'
_refine_ls_abs_structure_Flack 0.00(2)
_refine_ls_extinction_method none
_refine_ls_goodness_of_fit_ref 1.048
_refine_ls_hydrogen_treatment riding
_refine_ls_matrix_type full
_refine_ls_number_parameters 421
_refine_ls_number_reflns 5216
_refine_ls_number_restraints 315
_refine_ls_restrained_S_all 1.031
_refine_ls_R_factor_all 0.1102
_refine_ls_R_factor_gt 0.0655
_refine_ls_shift/su_max 0.067
_refine_ls_shift/su_mean 0.002
_refine_ls_structure_factor_coef Fsqd
_refine_ls_weighting_details 'calc w=1/[\s^2^(Fo^2^)+(0.0756P)^2^+0.0000P] where P=(Fo^2^+2Fc^2^)/3'
_refine_ls_weighting_scheme calc
_refine_ls_wR_factor_gt 0.1397
_refine_ls_wR_factor_ref 0.1576
_reflns_number_gt 3668
_reflns_number_total 5216
_reflns_threshold_expression >2sigma(I)
_cod_data_source_file ic800139c-file001_1.cif
_cod_data_source_block redtun
_cod_depositor_comments
;
The following automatic conversions were performed:
'_symmetry_cell_setting' value 'Orthorhombic' changed to 'orthorhombic'
according to '/home/saulius/struct/CIF-dictionaries/cif_core.dic'
dictionary named 'cif_core.dic' version 2.4.1 from
2010-06-29.

'_exptl_absorpt_correction_type' value 'multiscan' changed to
'multi-scan' according to
'/home/saulius/struct/CIF-dictionaries/cif_core.dic' dictionary named
'cif_core.dic' version 2.4.1 from 2010-06-29.

Automatic conversion script
Id: cif_fix_enum 1527 2010-12-29 10:47:43Z saulius 
;
_cod_database_code 4305264

loop_
_symmetry_equiv_pos_as_xyz
'x, y, z'
'-x+1/2, -y, z+1/2'
'-x, y+1/2, -z+1/2'
'x+1/2, -y+1/2, -z'

loop_
_atom_site_label
_atom_site_type_symbol
_atom_site_fract_x
_atom_site_fract_y
_atom_site_fract_z
_atom_site_U_iso_or_equiv
_atom_site_adp_type
_atom_site_occupancy
_atom_site_symmetry_multiplicity
_atom_site_calc_flag
_atom_site_refinement_flags
_atom_site_disorder_assembly
_atom_site_disorder_group
W1 W 0.37891(12) 0.65333(4) 0.76793(2) 0.0362(3) Uani 1 1 d . . .
W2 W 0.97147(11) 0.47056(4) 0.99276(2) 0.0360(3) Uani 1 1 d . . .
Cl1 Cl 0.6278(8) 0.6734(2) 0.75193(13) 0.0516(18) Uani 1 1 d . . .
Cl2 Cl 0.1273(8) 0.6324(2) 0.78456(13) 0.0550(19) Uani 1 1 d . . .
Cl3 Cl 0.7157(7) 0.4717(3) 0.97647(13) 0.0586(19) Uani 1 1 d . . .
Cl4 Cl 1.2282(6) 0.4690(3) 1.00853(13) 0.0569(18) Uani 1 1 d . . .
Si1 Si 0.4685(9) 0.7163(3) 0.83807(14) 0.048(2) Uani 1 1 d . . .
Si2 Si 0.4505(8) 0.5169(2) 0.75615(14) 0.043(2) Uani 1 1 d . . .
Si3 Si 0.2284(8) 0.7282(2) 0.70617(14) 0.039(2) Uani 1 1 d . . .
Si4 Si 1.0760(7) 0.4256(2) 0.91931(14) 0.041(2) Uani 1 1 d . . .
Si5 Si 0.8855(9) 0.3795(2) 1.05188(15) 0.048(2) Uani 1 1 d . . .
Si6 Si 0.9365(10) 0.6089(2) 1.00725(16) 0.064(3) Uani 1 1 d . . .
O1 O 0.4277(15) 0.6810(5) 0.8055(3) 0.033(4) Uiso 1 1 d . . .
O2 O 0.4072(17) 0.5848(5) 0.7583(3) 0.046(4) Uiso 1 1 d . . .
O3 O 0.3024(15) 0.6973(4) 0.7379(3) 0.026(3) Uiso 1 1 d . . .
O4 O 1.0288(16) 0.4534(5) 0.9537(3) 0.036(4) Uiso 1 1 d . . .
O5 O 0.9257(15) 0.4204(5) 1.0212(3) 0.032(4) Uiso 1 1 d . . .
O6 O 0.9569(15) 0.5411(5) 1.0037(3) 0.041(4) Uiso 1 1 d . . .
C1 C 0.4028(16) 0.7868(6) 0.8251(3) 0.123(12) Uiso 1 1 d D . .
C2 C 0.6780(19) 0.7120(6) 0.8451(3) 0.118(12) Uiso 1 1 d D . .
C3 C 0.3452(16) 0.6905(5) 0.8705(4) 0.102(11) Uiso 1 1 d D . .
C4 C 0.2225(17) 0.7872(11) 0.8264(6) 0.141(14) Uiso 1 1 d D . .
H4A H 0.1893 0.7788 0.8468 0.211 Uiso 1 1 calc R . .
H4B H 0.1831 0.7611 0.8123 0.211 Uiso 1 1 calc R . .
H4C H 0.1856 0.8219 0.8208 0.211 Uiso 1 1 calc R . .
C5 C 0.465(3) 0.8301(9) 0.8476(4) 0.122(12) Uiso 1 1 d D . .
H5A H 0.4512 0.8183 0.8683 0.183 Uiso 1 1 calc R . .
H5B H 0.4100 0.8629 0.8445 0.183 Uiso 1 1 calc R . .
H5C H 0.5712 0.8359 0.8437 0.183 Uiso 1 1 calc R . .
C6 C 0.445(3) 0.8007(10) 0.7937(3) 0.108(11) Uiso 1 1 d D . .
H6A H 0.3998 0.7754 0.7798 0.162 Uiso 1 1 calc R . .
H6B H 0.5535 0.7998 0.7916 0.162 Uiso 1 1 calc R . .
H6C H 0.4079 0.8358 0.7890 0.162 Uiso 1 1 calc R . .
C7 C 0.744(4) 0.7506(9) 0.8200(5) 0.27(3) Uiso 1 1 d D . .
H7A H 0.7087 0.7862 0.8238 0.412 Uiso 1 1 calc R . .
H7B H 0.7113 0.7392 0.8001 0.412 Uiso 1 1 calc R . .
H7C H 0.8537 0.7501 0.8209 0.412 Uiso 1 1 calc R . .
C8 C 0.731(3) 0.7342(8) 0.8762(4) 0.109(11) Uiso 1 1 d D . .
H8A H 0.6868 0.7688 0.8793 0.163 Uiso 1 1 calc R . .
H8B H 0.8398 0.7369 0.8764 0.163 Uiso 1 1 calc R . .
H8C H 0.6982 0.7107 0.8923 0.163 Uiso 1 1 calc R . .
C9 C 0.741(4) 0.6582(7) 0.8403(6) 0.163(15) Uiso 1 1 d D . .
H9A H 0.7066 0.6445 0.8209 0.244 Uiso 1 1 calc R . .
H9B H 0.7064 0.6351 0.8565 0.244 Uiso 1 1 calc R . .
H9C H 0.8500 0.6598 0.8405 0.244 Uiso 1 1 calc R . .
C10 C 0.443(3) 0.6384(8) 0.8800(7) 0.22(2) Uiso 1 1 d D . .
H10A H 0.5448 0.6488 0.8850 0.325 Uiso 1 1 calc R . .
H10B H 0.4445 0.6138 0.8631 0.325 Uiso 1 1 calc R . .
H10C H 0.3961 0.6217 0.8975 0.325 Uiso 1 1 calc R . .
C11 C 0.325(3) 0.7245(8) 0.9005(4) 0.114(12) Uiso 1 1 d D . .
H11A H 0.4139 0.7461 0.9037 0.171 Uiso 1 1 calc R . .
H11B H 0.3112 0.7012 0.9177 0.171 Uiso 1 1 calc R . .
H11C H 0.2371 0.7471 0.8984 0.171 Uiso 1 1 calc R . .
C12 C 0.192(2) 0.6649(9) 0.8626(6) 0.122(12) Uiso 1 1 d D . .
H12A H 0.1992 0.6475 0.8430 0.183 Uiso 1 1 calc R . .
H12B H 0.1147 0.6919 0.8618 0.183 Uiso 1 1 calc R . .
H12C H 0.1663 0.6391 0.8781 0.183 Uiso 1 1 calc R . .
C13 C 0.5737(14) 0.5035(5) 0.7208(3) 0.037(6) Uiso 1 1 d D . .
C14 C 0.2601(15) 0.4801(5) 0.7550(3) 0.053(7) Uiso 1 1 d D . .
C15 C 0.5618(15) 0.5058(5) 0.7939(3) 0.052(7) Uiso 1 1 d D . .
C16 C 0.684(2) 0.5512(6) 0.7144(5) 0.055(7) Uiso 1 1 d D . .
H16A H 0.6256 0.5836 0.7130 0.083 Uiso 1 1 calc R . .
H16B H 0.7366 0.5452 0.6955 0.083 Uiso 1 1 calc R . .
H16C H 0.7558 0.5541 0.7309 0.083 Uiso 1 1 calc R . .
C17 C 0.473(2) 0.4986(8) 0.6913(4) 0.063(7) Uiso 1 1 d D . .
H17A H 0.4047 0.4688 0.6935 0.094 Uiso 1 1 calc R . .
H17B H 0.5370 0.4931 0.6738 0.094 Uiso 1 1 calc R . .
H17C H 0.4147 0.5307 0.6887 0.094 Uiso 1 1 calc R . .
C18 C 0.664(2) 0.4536(6) 0.7237(5) 0.066(8) Uiso 1 1 d D . .
H18A H 0.5963 0.4241 0.7268 0.099 Uiso 1 1 calc R . .
H18B H 0.7324 0.4566 0.7408 0.099 Uiso 1 1 calc R . .
H18C H 0.7215 0.4480 0.7052 0.099 Uiso 1 1 calc R . .
C19 C 0.278(3) 0.4204(6) 0.7456(5) 0.080(9) Uiso 1 1 d D . .
H19A H 0.3528 0.4037 0.7585 0.120 Uiso 1 1 calc R . .
H19B H 0.3109 0.4183 0.7246 0.120 Uiso 1 1 calc R . .
H19C H 0.1823 0.4024 0.7478 0.120 Uiso 1 1 calc R . .
C20 C 0.180(2) 0.4795(8) 0.7871(3) 0.057(7) Uiso 1 1 d D . .
H20A H 0.1710 0.5154 0.7946 0.086 Uiso 1 1 calc R . .
H20B H 0.2404 0.4589 0.8012 0.086 Uiso 1 1 calc R . .
H20C H 0.0810 0.4639 0.7852 0.086 Uiso 1 1 calc R . .
C21 C 0.150(2) 0.5056(7) 0.7333(4) 0.064(7) Uiso 1 1 d D . .
H21A H 0.1394 0.5427 0.7382 0.097 Uiso 1 1 calc R . .
H21B H 0.0525 0.4884 0.7350 0.097 Uiso 1 1 calc R . .
H21C H 0.1871 0.5020 0.7127 0.097 Uiso 1 1 calc R . .
C22 C 0.7296(17) 0.5294(8) 0.7923(5) 0.079(9) Uiso 1 1 d D . .
H22A H 0.7831 0.5137 0.7754 0.118 Uiso 1 1 calc R . .
H22B H 0.7823 0.5214 0.8111 0.118 Uiso 1 1 calc R . .
H22C H 0.7247 0.5673 0.7896 0.118 Uiso 1 1 calc R . .
C23 C 0.480(2) 0.5340(7) 0.8214(4) 0.070(8) Uiso 1 1 d D . .
H23A H 0.3784 0.5205 0.8234 0.105 Uiso 1 1 calc R . .
H23B H 0.4771 0.5717 0.8179 0.105 Uiso 1 1 calc R . .
H23C H 0.5357 0.5269 0.8400 0.105 Uiso 1 1 calc R . .
C24 C 0.584(3) 0.4473(5) 0.8025(5) 0.076(9) Uiso 1 1 d D . .
H24A H 0.6359 0.4292 0.7861 0.114 Uiso 1 1 calc R . .
H24B H 0.4869 0.4310 0.8059 0.114 Uiso 1 1 calc R . .
H24C H 0.6444 0.4450 0.8208 0.114 Uiso 1 1 calc R . .
C25 C 0.4000(15) 0.7606(5) 0.6874(3) 0.057(7) Uiso 1 1 d D . .
C26 C 0.1363(15) 0.6705(5) 0.6833(3) 0.066(8) Uiso 1 1 d D . .
C27 C 0.0843(16) 0.7770(5) 0.7215(3) 0.049(7) Uiso 1 1 d D . .
C28 C 0.345(2) 0.8002(7) 0.6615(4) 0.070(8) Uiso 1 1 d D . .
H28A H 0.2822 0.8274 0.6705 0.105 Uiso 1 1 calc R . .
H28B H 0.2871 0.7809 0.6465 0.105 Uiso 1 1 calc R . .
H28C H 0.4319 0.8163 0.6519 0.105 Uiso 1 1 calc R . .
C29 C 0.503(2) 0.7942(6) 0.7094(3) 0.037(6) Uiso 1 1 d D . .
H29A H 0.4411 0.8199 0.7200 0.056 Uiso 1 1 calc R . .
H29B H 0.5792 0.8125 0.6976 0.056 Uiso 1 1 calc R . .
H29C H 0.5510 0.7711 0.7240 0.056 Uiso 1 1 calc R . .
C30 C 0.502(2) 0.7214(6) 0.6726(4) 0.055(7) Uiso 1 1 d D . .
H30A H 0.4445 0.6998 0.6586 0.083 Uiso 1 1 calc R . .
H30B H 0.5476 0.6991 0.6879 0.083 Uiso 1 1 calc R . .
H30C H 0.5808 0.7399 0.6615 0.083 Uiso 1 1 calc R . .
C31 C 0.105(3) 0.6851(8) 0.6488(3) 0.085(9) Uiso 1 1 d D . .
H31A H 0.1972 0.6980 0.6396 0.127 Uiso 1 1 calc R . .
H31B H 0.0279 0.7121 0.6477 0.127 Uiso 1 1 calc R . .
H31C H 0.0710 0.6539 0.6380 0.127 Uiso 1 1 calc R . .
C32 C 0.2494(19) 0.6224(7) 0.6820(5) 0.064(8) Uiso 1 1 d D . .
H32A H 0.3432 0.6336 0.6727 0.095 Uiso 1 1 calc R . .
H32B H 0.2053 0.5942 0.6701 0.095 Uiso 1 1 calc R . .
H32C H 0.2692 0.6100 0.7025 0.095 Uiso 1 1 calc R . .
C33 C -0.0083(18) 0.6492(8) 0.6966(4) 0.066(7) Uiso 1 1 d D . .
H33A H -0.0849 0.6766 0.6963 0.098 Uiso 1 1 calc R . .
H33B H 0.0093 0.6381 0.7174 0.098 Uiso 1 1 calc R . .
H33C H -0.0423 0.6193 0.6847 0.098 Uiso 1 1 calc R . .
C34 C -0.027(2) 0.7950(9) 0.6946(4) 0.088(9) Uiso 1 1 d D . .
H34A H 0.0315 0.8087 0.6778 0.132 Uiso 1 1 calc R . .
H34B H -0.0951 0.8221 0.7020 0.132 Uiso 1 1 calc R . .
H34C H -0.0857 0.7648 0.6877 0.132 Uiso 1 1 calc R . .
C35 C -0.013(2) 0.7540(8) 0.7489(4) 0.080(9) Uiso 1 1 d D . .
H35A H 0.0535 0.7451 0.7656 0.120 Uiso 1 1 calc R . .
H35B H -0.0659 0.7226 0.7422 0.120 Uiso 1 1 calc R . .
H35C H -0.0852 0.7803 0.7554 0.120 Uiso 1 1 calc R . .
C36 C 0.150(2) 0.8309(6) 0.7322(5) 0.082(9) Uiso 1 1 d D . .
H36A H 0.2091 0.8463 0.7159 0.123 Uiso 1 1 calc R . .
H36B H 0.2132 0.8255 0.7498 0.123 Uiso 1 1 calc R . .
H36C H 0.0675 0.8545 0.7374 0.123 Uiso 1 1 calc R . .
C37 C 1.2935(16) 0.4299(5) 0.9188(3) 0.040(6) Uiso 1 1 d D . .
C38 C 0.9968(14) 0.3541(5) 0.9219(3) 0.048(6) Uiso 1 1 d D . .
C39 C 0.9848(14) 0.4647(5) 0.8868(3) 0.041(6) Uiso 1 1 d D . .
C40 C 1.348(3) 0.4151(8) 0.8852(3) 0.091(10) Uiso 1 1 d D . .
H40A H 1.3088 0.4408 0.8709 0.137 Uiso 1 1 calc R . .
H40B H 1.3109 0.3803 0.8799 0.137 Uiso 1 1 calc R . .
H40C H 1.4574 0.4152 0.8844 0.137 Uiso 1 1 calc R . .
C41 C 1.370(3) 0.3876(7) 0.9398(4) 0.083(9) Uiso 1 1 d D . .
H41A H 1.3307 0.3529 0.9349 0.124 Uiso 1 1 calc R . .
H41B H 1.3477 0.3957 0.9609 0.124 Uiso 1 1 calc R . .
H41C H 1.4781 0.3881 0.9367 0.124 Uiso 1 1 calc R . .
C42 C 1.355(3) 0.4831(6) 0.9261(5) 0.099(10) Uiso 1 1 d D . .
H42A H 1.3094 0.5091 0.9128 0.148 Uiso 1 1 calc R . .
H42B H 1.4631 0.4831 0.9234 0.148 Uiso 1 1 calc R . .
H42C H 1.3310 0.4917 0.9471 0.148 Uiso 1 1 calc R . .
C43 C 0.8202(16) 0.3564(9) 0.9195(5) 0.090(10) Uiso 1 1 d D . .
H43A H 0.7916 0.3713 0.9000 0.135 Uiso 1 1 calc R . .
H43B H 0.7805 0.3783 0.9357 0.135 Uiso 1 1 calc R . .
H43C H 0.7793 0.3210 0.9213 0.135 Uiso 1 1 calc R . .
C44 C 1.042(3) 0.3320(8) 0.9537(3) 0.079(9) Uiso 1 1 d D . .
H44A H 1.1511 0.3303 0.9552 0.119 Uiso 1 1 calc R . .
H44B H 1.0000 0.2970 0.9563 0.119 Uiso 1 1 calc R . .
H44C H 1.0032 0.3552 0.9695 0.119 Uiso 1 1 calc R . .
C45 C 1.056(2) 0.3173(7) 0.8976(4) 0.070(8) Uiso 1 1 d D . .
H45A H 1.0284 0.3308 0.8778 0.104 Uiso 1 1 calc R . .
H45B H 1.0120 0.2825 0.9004 0.104 Uiso 1 1 calc R . .
H45C H 1.1648 0.3149 0.8992 0.104 Uiso 1 1 calc R . .
C46 C 0.8206(17) 0.4863(8) 0.8964(4) 0.065(8) Uiso 1 1 d D . .
H46A H 0.8290 0.5067 0.9150 0.098 Uiso 1 1 calc R . .
H46B H 0.7531 0.4567 0.8997 0.098 Uiso 1 1 calc R . .
H46C H 0.7810 0.5085 0.8803 0.098 Uiso 1 1 calc R . .
C47 C 0.968(3) 0.4305(6) 0.8565(4) 0.063(8) Uiso 1 1 d D . .
H47A H 0.9205 0.3971 0.8613 0.095 Uiso 1 1 calc R . .
H47B H 1.0676 0.4241 0.8480 0.095 Uiso 1 1 calc R . .
H47C H 0.9073 0.4497 0.8419 0.095 Uiso 1 1 calc R . .
C48 C 1.068(2) 0.5164(6) 0.8780(5) 0.076(9) Uiso 1 1 d D . .
H48A H 1.0827 0.5379 0.8960 0.114 Uiso 1 1 calc R . .
H48B H 1.0073 0.5359 0.8634 0.114 Uiso 1 1 calc R . .
H48C H 1.1647 0.5079 0.8690 0.114 Uiso 1 1 calc R . .
C49 C 0.6718(17) 0.3684(5) 1.0486(3) 0.064(8) Uiso 1 1 d D . .
C50 C 1.0019(15) 0.3143(5) 1.0488(3) 0.043(6) Uiso 1 1 d D . .
C51 C 0.9439(15) 0.4199(5) 1.0868(3) 0.043(6) Uiso 1 1 d D . .
C52 C 0.585(3) 0.4218(6) 1.0559(5) 0.089(10) Uiso 1 1 d D . .
H52A H 0.6142 0.4344 1.0758 0.134 Uiso 1 1 calc R . .
H52B H 0.4769 0.4154 1.0556 0.134 Uiso 1 1 calc R . .
H52C H 0.6103 0.4481 1.0407 0.134 Uiso 1 1 calc R . .
C53 C 0.617(3) 0.3273(7) 1.0731(4) 0.080(9) Uiso 1 1 d D . .
H53A H 0.6705 0.2942 1.0703 0.121 Uiso 1 1 calc R . .
H53B H 0.5095 0.3214 1.0708 0.121 Uiso 1 1 calc R . .
H53C H 0.6375 0.3409 1.0933 0.121 Uiso 1 1 calc R . .
C54 C 0.624(3) 0.3509(8) 1.0177(3) 0.085(9) Uiso 1 1 d D . .
H54A H 0.6745 0.3181 1.0126 0.127 Uiso 1 1 calc R . .
H54B H 0.6508 0.3778 1.0029 0.127 Uiso 1 1 calc R . .
H54C H 0.5157 0.3456 1.0174 0.127 Uiso 1 1 calc R . .
C55 C 1.013(3) 0.2846(8) 1.0801(3) 0.071(8) Uiso 1 1 d D . .
H55A H 0.9127 0.2779 1.0879 0.107 Uiso 1 1 calc R . .
H55B H 1.0686 0.3063 1.0945 0.107 Uiso 1 1 calc R . .
H55C H 1.0657 0.2514 1.0773 0.107 Uiso 1 1 calc R . .
C56 C 0.924(2) 0.2750(8) 1.0260(4) 0.080(9) Uiso 1 1 d D . .
H56A H 0.8232 0.2671 1.0330 0.119 Uiso 1 1 calc R . .
H56B H 0.9828 0.2427 1.0249 0.119 Uiso 1 1 calc R . .
H56C H 0.9197 0.2911 1.0060 0.119 Uiso 1 1 calc R . .
C57 C 1.1596(18) 0.3256(8) 1.0381(4) 0.071(8) Uiso 1 1 d D . .
H57A H 1.1557 0.3437 1.0187 0.106 Uiso 1 1 calc R . .
H57B H 1.2144 0.2927 1.0358 0.106 Uiso 1 1 calc R . .
H57C H 1.2106 0.3477 1.0528 0.106 Uiso 1 1 calc R . .
C58 C 0.903(2) 0.4812(6) 1.0825(5) 0.074(8) Uiso 1 1 d D . .
H58A H 0.7950 0.4850 1.0798 0.111 Uiso 1 1 calc R . .
H58B H 0.9547 0.4948 1.0647 0.111 Uiso 1 1 calc R . .
H58C H 0.9349 0.5008 1.1003 0.111 Uiso 1 1 calc R . .
C59 C 0.872(2) 0.4018(7) 1.1185(4) 0.067(8) Uiso 1 1 d D . .
H59A H 0.7628 0.4026 1.1170 0.100 Uiso 1 1 calc R . .
H59B H 0.9048 0.4255 1.1344 0.100 Uiso 1 1 calc R . .
H59C H 0.9046 0.3661 1.1231 0.100 Uiso 1 1 calc R . .
C60 C 1.1182(17) 0.4203(9) 1.0904(5) 0.092(10) Uiso 1 1 d D . .
H60A H 1.1543 0.3844 1.0926 0.138 Uiso 1 1 calc R . .
H60B H 1.1454 0.4405 1.1083 0.138 Uiso 1 1 calc R . .
H60C H 1.1636 0.4363 1.0726 0.138 Uiso 1 1 calc R . .
C61 C 1.117(2) 0.6340(7) 1.0258(4) 0.160(16) Uiso 1 1 d D . .
C62 C 0.7598(19) 0.6215(6) 1.0356(4) 0.138(14) Uiso 1 1 d D . .
C63 C 0.8973(17) 0.6324(6) 0.9683(4) 0.132(13) Uiso 1 1 d D . .
C64 C 1.218(3) 0.6330(12) 0.9958(5) 0.200(19) Uiso 1 1 d D . .
H64A H 1.1683 0.6530 0.9800 0.300 Uiso 1 1 calc R . .
H64B H 1.2317 0.5968 0.9892 0.300 Uiso 1 1 calc R . .
H64C H 1.3159 0.6486 1.0001 0.300 Uiso 1 1 calc R . .
C65 C 1.105(3) 0.6932(6) 1.0361(5) 0.099(10) Uiso 1 1 d D . .
H65A H 1.0610 0.7139 1.0198 0.149 Uiso 1 1 calc R . .
H65B H 1.2049 0.7067 1.0407 0.149 Uiso 1 1 calc R . .
H65C H 1.0417 0.6956 1.0540 0.149 Uiso 1 1 calc R . .
C66 C 1.187(3) 0.6017(8) 1.0503(4) 0.113(12) Uiso 1 1 d D . .
H66A H 1.1897 0.5650 1.0441 0.170 Uiso 1 1 calc R . .
H66B H 1.1283 0.6051 1.0688 0.170 Uiso 1 1 calc R . .
H66C H 1.2893 0.6140 1.0540 0.170 Uiso 1 1 calc R . .
C67 C 0.829(3) 0.6195(11) 1.0686(5) 0.191(19) Uiso 1 1 d D . .
H67A H 0.9015 0.6477 1.0710 0.286 Uiso 1 1 calc R . .
H67B H 0.8783 0.5858 1.0717 0.286 Uiso 1 1 calc R . .
H67C H 0.7486 0.6236 1.0834 0.286 Uiso 1 1 calc R . .
C68 C 0.699(3) 0.6787(7) 1.0295(6) 0.116(12) Uiso 1 1 d D . .
H68A H 0.7773 0.7042 1.0340 0.174 Uiso 1 1 calc R . .
H68B H 0.6122 0.6853 1.0424 0.174 Uiso 1 1 calc R . .
H68C H 0.6692 0.6819 1.0084 0.174 Uiso 1 1 calc R . .
C69 C 0.640(2) 0.5808(7) 1.0320(5) 0.094(10) Uiso 1 1 d D . .
H69A H 0.6804 0.5463 1.0369 0.142 Uiso 1 1 calc R . .
H69B H 0.6039 0.5809 1.0112 0.142 Uiso 1 1 calc R . .
H69C H 0.5565 0.5888 1.0455 0.142 Uiso 1 1 calc R . .
C70 C 0.942(3) 0.6937(6) 0.9642(6) 0.112(12) Uiso 1 1 d D . .
H70A H 1.0499 0.6978 0.9664 0.168 Uiso 1 1 calc R . .
H70B H 0.8904 0.7146 0.9795 0.168 Uiso 1 1 calc R . .
H70C H 0.9113 0.7056 0.9441 0.168 Uiso 1 1 calc R . .
C71 C 0.7211(19) 0.6228(10) 0.9641(7) 0.140(14) Uiso 1 1 d D . .
H71A H 0.6665 0.6408 0.9802 0.210 Uiso 1 1 calc R . .
H71B H 0.7000 0.5853 0.9650 0.210 Uiso 1 1 calc R . .
H71C H 0.6893 0.6366 0.9446 0.210 Uiso 1 1 calc R . .
C72 C 0.990(2) 0.6061(8) 0.9428(5) 0.090(9) Uiso 1 1 d D . .
H72A H 1.0964 0.6130 0.9461 0.134 Uiso 1 1 calc R . .
H72B H 0.9596 0.6205 0.9234 0.134 Uiso 1 1 calc R . .
H72C H 0.9722 0.5683 0.9430 0.134 Uiso 1 1 calc R . .

loop_
_atom_site_aniso_label
_atom_site_aniso_U_11
_atom_site_aniso_U_22
_atom_site_aniso_U_33
_atom_site_aniso_U_23
_atom_site_aniso_U_13
_atom_site_aniso_U_12
W1 0.0355(6) 0.0397(5) 0.0334(5) 0.0002(5) 0.0009(6) 0.0005(6)
W2 0.0344(6) 0.0391(5) 0.0345(5) 0.0015(5) -0.0043(6) 0.0008(6)
Cl1 0.040(4) 0.059(4) 0.055(4) 0.002(3) 0.003(4) -0.004(4)
Cl2 0.044(4) 0.063(4) 0.058(4) 0.001(3) 0.006(4) -0.014(4)
Cl3 0.044(4) 0.078(4) 0.053(4) 0.008(4) -0.008(4) -0.003(4)
Cl4 0.037(4) 0.086(4) 0.047(3) -0.002(4) -0.016(4) 0.004(4)
Si1 0.057(5) 0.052(4) 0.037(4) 0.005(3) -0.005(4) -0.010(4)
Si2 0.043(4) 0.035(4) 0.052(4) 0.006(3) 0.009(4) -0.006(4)
Si3 0.036(4) 0.039(4) 0.040(4) -0.001(3) 0.000(4) 0.002(4)
Si4 0.034(5) 0.056(4) 0.033(4) -0.005(3) -0.002(4) 0.000(4)
Si5 0.048(5) 0.041(4) 0.054(4) 0.008(4) -0.005(5) -0.001(4)
Si6 0.096(7) 0.041(4) 0.053(4) 0.012(4) 0.014(5) 0.004(4)

loop_
_atom_type_symbol
_atom_type_description
_atom_type_scat_dispersion_real
_atom_type_scat_dispersion_imag
_atom_type_scat_source
C C 0.0033 0.0016 'International Tables Vol C Tables 4.2.6.8 and 6.1.1.4'
H H 0.0000 0.0000 'International Tables Vol C Tables 4.2.6.8 and 6.1.1.4'
O O 0.0106 0.0060 'International Tables Vol C Tables 4.2.6.8 and 6.1.1.4'
Si Si 0.0817 0.0704 'International Tables Vol C Tables 4.2.6.8 and 6.1.1.4'
Cl Cl 0.1484 0.1585 'International Tables Vol C Tables 4.2.6.8 and 6.1.1.4'
W W -0.8490 6.8722 'International Tables Vol C Tables 4.2.6.8 and 6.1.1.4'

loop_
_geom_angle_atom_site_label_1
_geom_angle_atom_site_label_2
_geom_angle_atom_site_label_3
_geom_angle
_geom_angle_site_symmetry_1
_geom_angle_site_symmetry_3
_geom_angle_publ_flag
O2 W1 O1 122.8(6) . . ?
O2 W1 O3 117.5(6) . . ?
O1 W1 O3 119.7(5) . . ?
O2 W1 Cl1 90.5(5) . . ?
O1 W1 Cl1 88.1(4) . . ?
O3 W1 Cl1 90.0(4) . . ?
O2 W1 Cl2 89.3(5) . . ?
O1 W1 Cl2 91.6(4) . . ?
O3 W1 Cl2 90.6(4) . . ?
Cl1 W1 Cl2 179.4(2) . . ?
O5 W2 O4 122.3(5) . . ?
O5 W2 O6 118.4(5) . . ?
O4 W2 O6 119.2(5) . . ?
O5 W2 Cl3 90.2(4) . . ?
O4 W2 Cl3 89.1(5) . . ?
O6 W2 Cl3 90.0(5) . . ?
O5 W2 Cl4 90.1(4) . . ?
O4 W2 Cl4 90.3(5) . . ?
O6 W2 Cl4 90.4(5) . . ?
Cl3 W2 Cl4 179.4(2) . . ?
O1 Si1 C2 108.1(7) . . ?
O1 Si1 C3 108.8(7) . . ?
C2 Si1 C3 114.9(7) . . ?
O1 Si1 C1 99.7(7) . . ?
C2 Si1 C1 113.1(7) . . ?
C3 Si1 C1 111.0(7) . . ?
O2 Si2 C14 106.4(7) . . ?
O2 Si2 C13 109.7(6) . . ?
C14 Si2 C13 113.0(6) . . ?
O2 Si2 C15 101.7(7) . . ?
C14 Si2 C15 113.2(6) . . ?
C13 Si2 C15 112.0(6) . . ?
O3 Si3 C27 105.2(6) . . ?
O3 Si3 C25 103.9(7) . . ?
C27 Si3 C25 114.1(6) . . ?
O3 Si3 C26 103.7(6) . . ?
C27 Si3 C26 112.9(7) . . ?
C25 Si3 C26 115.5(6) . . ?
O4 Si4 C39 110.1(6) . . ?
O4 Si4 C37 103.3(7) . . ?
C39 Si4 C37 112.4(6) . . ?
O4 Si4 C38 104.0(6) . . ?
C39 Si4 C38 111.8(6) . . ?
C37 Si4 C38 114.4(6) . . ?
O5 Si5 C49 103.4(7) . . ?
O5 Si5 C51 104.4(6) . . ?
C49 Si5 C51 113.8(7) . . ?
O5 Si5 C50 110.0(7) . . ?
C49 Si5 C50 113.1(6) . . ?
C51 Si5 C50 111.4(6) . . ?
O6 Si6 C63 104.7(7) . . ?
O6 Si6 C61 106.3(8) . . ?
C63 Si6 C61 116.7(8) . . ?
O6 Si6 C62 106.9(7) . . ?
C63 Si6 C62 112.0(8) . . ?
C61 Si6 C62 109.4(7) . . ?
Si1 O1 W1 171.0(8) . . ?
Si2 O2 W1 168.8(9) . . ?
Si3 O3 W1 169.9(8) . . ?
Si4 O4 W2 169.5(8) . . ?
Si5 O5 W2 172.2(8) . . ?
Si6 O6 W2 170.0(8) . . ?
C6 C1 C5 109.6(14) . . ?
C6 C1 C4 106.4(14) . . ?
C5 C1 C4 108.8(15) . . ?
C6 C1 Si1 114.5(13) . . ?
C5 C1 Si1 110.4(12) . . ?
C4 C1 Si1 107.0(14) . . ?
C9 C2 C8 110.1(15) . . ?
C9 C2 C7 109.3(16) . . ?
C8 C2 C7 106.2(14) . . ?
C9 C2 Si1 113.5(16) . . ?
C8 C2 Si1 114.7(14) . . ?
C7 C2 Si1 102.4(17) . . ?
C12 C3 C11 108.3(14) . . ?
C12 C3 C10 100.5(13) . . ?
C11 C3 C10 106.6(14) . . ?
C12 C3 Si1 118.6(13) . . ?
C11 C3 Si1 120.0(12) . . ?
C10 C3 Si1 99.6(13) . . ?
C18 C13 C17 107.6(12) . . ?
C18 C13 C16 109.3(12) . . ?
C17 C13 C16 105.3(11) . . ?
C18 C13 Si2 112.4(11) . . ?
C17 C13 Si2 110.8(10) . . ?
C16 C13 Si2 111.0(10) . . ?
C21 C14 C19 108.0(12) . . ?
C21 C14 C20 106.4(12) . . ?
C19 C14 C20 105.8(12) . . ?
C21 C14 Si2 112.0(11) . . ?
C19 C14 Si2 112.4(12) . . ?
C20 C14 Si2 111.9(11) . . ?
C24 C15 C23 107.7(12) . . ?
C24 C15 C22 104.3(13) . . ?
C23 C15 C22 106.7(12) . . ?
C24 C15 Si2 114.3(11) . . ?
C23 C15 Si2 111.0(10) . . ?
C22 C15 Si2 112.3(11) . . ?
C30 C25 C29 106.1(12) . . ?
C30 C25 C28 106.8(12) . . ?
C29 C25 C28 106.0(11) . . ?
C30 C25 Si3 112.7(11) . . ?
C29 C25 Si3 115.2(10) . . ?
C28 C25 Si3 109.5(11) . . ?
C33 C26 C32 106.1(12) . . ?
C33 C26 C31 107.8(13) . . ?
C32 C26 C31 104.8(12) . . ?
C33 C26 Si3 115.0(11) . . ?
C32 C26 Si3 109.3(11) . . ?
C31 C26 Si3 113.1(11) . . ?
C36 C27 C35 107.2(12) . . ?
C36 C27 C34 101.7(12) . . ?
C35 C27 C34 109.2(13) . . ?
C36 C27 Si3 115.3(12) . . ?
C35 C27 Si3 113.3(11) . . ?
C34 C27 Si3 109.5(10) . . ?
C42 C37 C41 109.4(13) . . ?
C42 C37 C40 107.7(13) . . ?
C41 C37 C40 104.8(12) . . ?
C42 C37 Si4 114.3(13) . . ?
C41 C37 Si4 112.6(12) . . ?
C40 C37 Si4 107.4(12) . . ?
C45 C38 C44 108.9(12) . . ?
C45 C38 C43 108.7(13) . . ?
C44 C38 C43 109.2(13) . . ?
C45 C38 Si4 114.1(11) . . ?
C44 C38 Si4 107.1(11) . . ?
C43 C38 Si4 108.8(12) . . ?
C48 C39 C47 107.0(12) . . ?
C48 C39 C46 101.8(11) . . ?
C47 C39 C46 108.8(12) . . ?
C48 C39 Si4 115.0(11) . . ?
C47 C39 Si4 112.5(10) . . ?
C46 C39 Si4 111.1(10) . . ?
C54 C49 C53 109.9(13) . . ?
C54 C49 C52 107.4(13) . . ?
C53 C49 C52 106.0(13) . . ?
C54 C49 Si5 113.0(13) . . ?
C53 C49 Si5 110.4(13) . . ?
C52 C49 Si5 109.8(12) . . ?
C57 C50 C55 107.9(13) . . ?
C57 C50 C56 109.0(13) . . ?
C55 C50 C56 106.7(12) . . ?
C57 C50 Si5 110.6(11) . . ?
C55 C50 Si5 112.2(11) . . ?
C56 C50 Si5 110.4(11) . . ?
C60 C51 C59 108.0(13) . . ?
C60 C51 C58 103.3(13) . . ?
C59 C51 C58 107.0(12) . . ?
C60 C51 Si5 110.7(12) . . ?
C59 C51 Si5 115.9(10) . . ?
C58 C51 Si5 111.1(11) . . ?
C66 C61 C65 110.3(14) . . ?
C66 C61 C64 111.0(16) . . ?
C65 C61 C64 107.0(15) . . ?
C66 C61 Si6 118.5(15) . . ?
C65 C61 Si6 112.5(14) . . ?
C64 C61 Si6 96.3(14) . . ?
C69 C62 C68 111.9(15) . . ?
C69 C62 C67 110.6(15) . . ?
C68 C62 C67 108.7(15) . . ?
C69 C62 Si6 112.2(14) . . ?
C68 C62 Si6 107.8(14) . . ?
C67 C62 Si6 105.2(15) . . ?
C72 C63 C71 111.9(15) . . ?
C72 C63 C70 101.8(13) . . ?
C71 C63 C70 111.9(15) . . ?
C72 C63 Si6 115.9(13) . . ?
C71 C63 Si6 104.1(14) . . ?
C70 C63 Si6 111.6(13) . . ?

loop_
_geom_bond_atom_site_label_1
_geom_bond_atom_site_label_2
_geom_bond_distance
_geom_bond_site_symmetry_2
_geom_bond_publ_flag
W1 O2 1.786(12) . ?
W1 O1 1.828(12) . ?
W1 O3 1.840(12) . ?
W1 Cl1 2.347(7) . ?
W1 Cl2 2.382(7) . ?
W2 O5 1.811(12) . ?
W2 O4 1.826(12) . ?
W2 O6 1.835(12) . ?
W2 Cl3 2.353(6) . ?
W2 Cl4 2.355(6) . ?
Si1 O1 1.713(13) . ?
Si1 C2 1.866(18) . ?
Si1 C3 1.893(16) . ?
Si1 C1 1.943(17) . ?
Si2 O2 1.748(14) . ?
Si2 C14 1.908(15) . ?
Si2 C13 1.911(14) . ?
Si2 C15 1.932(14) . ?
Si3 O3 1.711(13) . ?
Si3 C27 1.882(14) . ?
Si3 C25 1.896(15) . ?
Si3 C26 1.932(15) . ?
Si4 O4 1.704(13) . ?
Si4 C39 1.900(14) . ?
Si4 C37 1.912(16) . ?
Si4 C38 1.926(15) . ?
Si5 O5 1.722(13) . ?
Si5 C49 1.900(17) . ?
Si5 C51 1.901(15) . ?
Si5 C50 1.932(15) . ?
Si6 O6 1.718(13) . ?
Si6 C63 1.829(17) . ?
Si6 C61 1.890(19) . ?
Si6 C62 2.007(18) . ?
C1 C6 1.460(15) . ?
C1 C5 1.560(16) . ?
C1 C4 1.583(15) . ?
C2 C9 1.472(16) . ?
C2 C8 1.537(15) . ?
C2 C7 1.572(16) . ?
C3 C12 1.527(16) . ?
C3 C11 1.573(15) . ?
C3 C10 1.614(16) . ?
C13 C18 1.486(14) . ?
C13 C17 1.564(14) . ?
C13 C16 1.560(14) . ?
C14 C21 1.498(15) . ?
C14 C19 1.562(14) . ?
C14 C20 1.563(14) . ?
C15 C24 1.527(14) . ?
C15 C23 1.566(15) . ?
C15 C22 1.587(15) . ?
C25 C30 1.479(15) . ?
C25 C29 1.562(14) . ?
C25 C28 1.579(15) . ?
C26 C33 1.493(15) . ?
C26 C32 1.563(14) . ?
C26 C31 1.571(15) . ?
C27 C36 1.540(15) . ?
C27 C35 1.573(15) . ?
C27 C34 1.595(15) . ?
C37 C42 1.472(15) . ?
C37 C41 1.555(15) . ?
C37 C40 1.584(15) . ?
C38 C45 1.496(15) . ?
C38 C44 1.546(14) . ?
C38 C43 1.554(15) . ?
C39 C48 1.537(15) . ?
C39 C47 1.578(14) . ?
C39 C46 1.595(15) . ?
C49 C54 1.479(15) . ?
C49 C53 1.559(15) . ?
C49 C52 1.573(15) . ?
C50 C57 1.488(15) . ?
C50 C55 1.557(14) . ?
C50 C56 1.554(15) . ?
C51 C60 1.537(15) . ?
C51 C59 1.583(15) . ?
C51 C58 1.589(14) . ?
C61 C66 1.472(16) . ?
C61 C65 1.553(15) . ?
C61 C64 1.578(16) . ?
C62 C69 1.474(16) . ?
C62 C68 1.553(15) . ?
C62 C67 1.561(16) . ?
C63 C72 1.525(16) . ?
C63 C71 1.575(16) . ?
C63 C70 1.597(16) . ?
